data_7240108
loop_
_publ_author_name
'Lu, Hai Dong'
'Li, Hai Tao'
'Xin, Lianxin'
'Guo, Fang'

_publ_section_title
;
 Effect of stepwise protonation of an N-containing ligand on the formation
 of metal-organic salts and coordination complexes in the solid state
;
_journal_name_full CrystEngComm
_journal_paper_doi 10.1039/D0CE00093K
_journal_year 2020
_chemical_formula_moiety 'C14 H20 I6 N4 Zn2, 2(C H4 O)'
_chemical_formula_sum 'C16 H28 I6 N4 O2 Zn2'
_chemical_formula_weight 1200.56
_space_group_crystal_system triclinic
_space_group_IT_number 2
_space_group_name_Hall '-P 1'
_space_group_name_H-M_alt 'P -1'
_atom_sites_solution_hydrogens mixed
_atom_sites_solution_primary dual
_audit_creation_date 2019-03-06
_audit_creation_method
;
Olex2 1.2-beta
(compiled 2018.05.29 svn.r3508 for OlexSys, GUI svn.r5506)
;
_audit_update_record
;
2019-10-12 deposited with the CCDC.	2020-03-11 downloaded from the CCDC.
;
_cell_angle_alpha 63.205(2)
_cell_angle_beta 73.580(2)
_cell_angle_gamma 87.892(2)
_cell_formula_units_Z 1
_cell_length_a 7.9785(5)
_cell_length_b 10.7150(7)
_cell_length_c 10.8206(7)
_cell_measurement_reflns_used 9889
_cell_measurement_temperature 296(2)
_cell_measurement_theta_max 28.333
_cell_measurement_theta_min 3.247
_cell_volume 787.59(9)
_computing_cell_refinement 'SAINT v8.37A (Bruker, 2015)'
_computing_data_reduction 'SAINT v8.37A (Bruker, 2015)'
_computing_molecular_graphics 'Olex2 (Dolomanov et al., 2009)'
_computing_publication_material 'Olex2 (Dolomanov et al., 2009)'
_computing_structure_refinement 'ShelXL (Sheldrick, 2015)'
_computing_structure_solution 'ShelXT (Sheldrick, 2015)'
_diffrn_ambient_temperature 296.16
_diffrn_measured_fraction_theta_full 0.950
_diffrn_measured_fraction_theta_max 0.957
_diffrn_measurement_device_type 'CCD area detector'
_diffrn_radiation_type MoK\a
_diffrn_radiation_wavelength 0.71073
_diffrn_reflns_av_R_equivalents 0.0330
_diffrn_reflns_av_unetI/netI 0.0333
_diffrn_reflns_Laue_measured_fraction_full 0.950
_diffrn_reflns_Laue_measured_fraction_max 0.957
_diffrn_reflns_limit_h_max 10
_diffrn_reflns_limit_h_min -10
_diffrn_reflns_limit_k_max 14
_diffrn_reflns_limit_k_min -14
_diffrn_reflns_limit_l_max 14
_diffrn_reflns_limit_l_min -14
_diffrn_reflns_number 12358
_diffrn_reflns_point_group_measured_fraction_full 0.950
_diffrn_reflns_point_group_measured_fraction_max 0.957
_diffrn_reflns_theta_full 25.243
_diffrn_reflns_theta_max 28.333
_diffrn_reflns_theta_min 3.247
_exptl_absorpt_coefficient_mu 7.421
_exptl_absorpt_correction_T_max 0.7457
_exptl_absorpt_correction_T_min 0.2964
_exptl_absorpt_correction_type multi-scan
_exptl_absorpt_process_details
;
SADABS-2014/5 (Bruker,2014/5) was used for absorption correction.
wR2(int) was 0.1498 before and 0.0591 after correction.
The Ratio of minimum to maximum transmission is 0.3975.
The \l/2 correction factor is 0.00150.
;
_exptl_crystal_colour colourless
_exptl_crystal_colour_primary colourless
_exptl_crystal_density_diffrn 2.531
_exptl_crystal_description block
_exptl_crystal_F_000 546
_exptl_crystal_size_max 0.11
_exptl_crystal_size_mid 0.1
_exptl_crystal_size_min 0.08
_refine_diff_density_max 1.444
_refine_diff_density_min -1.459
_refine_diff_density_rms 0.154
_refine_ls_extinction_method none
_refine_ls_goodness_of_fit_ref 1.183
_refine_ls_hydrogen_treatment mixed
_refine_ls_matrix_type full
_refine_ls_number_parameters 145
_refine_ls_number_reflns 3767
_refine_ls_number_restraints 0
_refine_ls_restrained_S_all 1.183
_refine_ls_R_factor_all 0.0391
_refine_ls_R_factor_gt 0.0360
_refine_ls_shift/su_max 0.001
_refine_ls_shift/su_mean 0.000
_refine_ls_structure_factor_coef Fsqd
_refine_ls_weighting_details 'w=1/[\s^2^(Fo^2^)+(0.0180P)^2^+3.1647P] where P=(Fo^2^+2Fc^2^)/3'
_refine_ls_weighting_scheme calc
_refine_ls_wR_factor_gt 0.0830
_refine_ls_wR_factor_ref 0.0859
_reflns_Friedel_coverage 0.000
_reflns_number_gt 3493
_reflns_number_total 3767
_reflns_threshold_expression 'I > 2\s(I)'
_cod_data_source_file d0ce00093k2.cif
_cod_data_source_block 20181223_1a_0m
_cod_database_code 7240108
_shelx_shelxl_version_number 2014/7
_shelx_space_group_comment
;
The symmetry employed for this shelxl refinement is uniquely defined
by the following loop, which should always be used as a source of
symmetry information in preference to the above space-group names.
They are only intended as comments.
;
_shelx_estimated_absorpt_t_max 0.588
_shelx_estimated_absorpt_t_min 0.496
_olex2_refinement_description
;
1. Fixed Uiso
 At 1.2 times of:
  All C(H) groups, All C(H,H) groups, All N(H) groups
 At 1.5 times of:
  All C(H,H,H) groups, All O(H) groups
2.a Secondary CH2 refined with riding coordinates:
 C1(H1C,H1D), C2(H2A,H2B)
2.b Aromatic/amide H refined with riding coordinates:
 C7(H7), C4(H4), C6(H6), C5(H5)
2.c Idealised Me refined as rotating group:
 C8(H8A,H8B,H8C)
2.d Idealised tetrahedral OH refined as rotating group:
 O1(H1)
;
_olex2_submission_special_instructions 'No special instructions were received'

loop_
_space_group_symop_operation_xyz
'x, y, z'
'-x, -y, -z'

loop_
_atom_site_label
_atom_site_type_symbol
_atom_site_fract_x
_atom_site_fract_y
_atom_site_fract_z
_atom_site_U_iso_or_equiv
_atom_site_adp_type
_atom_site_occupancy
_atom_site_site_symmetry_order
_atom_site_calc_flag
_atom_site_refinement_flags_posn
_atom_site_refinement_flags_adp
_atom_site_refinement_flags_occupancy
_atom_site_disorder_assembly
_atom_site_disorder_group
I2 I 0.67486(4) 0.38461(3) 0.36312(3) 0.03461(10) Uani 1 1 d . . . . .
I1 I 0.99542(5) 0.73493(4) -0.02689(3) 0.04306(11) Uani 1 1 d . . . . .
I3 I 0.46587(5) 0.77343(4) 0.16596(4) 0.04807(11) Uani 1 1 d . . . . .
Zn04 Zn 0.74626(8) 0.65653(6) 0.21382(5) 0.03272(13) Uani 1 1 d . . . . .
N1 N 0.6486(5) 0.5925(4) 0.8090(4) 0.0276(7) Uani 1 1 d . . . . .
H1A H 0.574(7) 0.587(6) 0.760(6) 0.033 Uiso 1 1 d R . . . .
N2 N 0.8400(5) 0.7168(4) 0.3411(4) 0.0304(8) Uani 1 1 d . . . . .
C3 C 0.8674(5) 0.6762(5) 0.5705(4) 0.0262(8) Uani 1 1 d . . . . .
C7 C 0.8136(6) 0.6341(5) 0.4830(4) 0.0275(8) Uani 1 1 d . . . . .
H7 H 0.7564 0.5441 0.5247 0.033 Uiso 1 1 calc R . . . .
C1 C 0.5958(6) 0.4958(5) 0.9672(4) 0.0294(9) Uani 1 1 d . . . . .
H1C H 0.6672 0.5221 1.0127 0.035 Uiso 1 1 calc R . . . .
H1D H 0.6139 0.4002 0.9836 0.035 Uiso 1 1 calc R . . . .
C2 C 0.8296(6) 0.5799(5) 0.7289(4) 0.0305(9) Uani 1 1 d . . . . .
H2A H 0.9150 0.6039 0.7653 0.037 Uiso 1 1 calc R . . . .
H2B H 0.8390 0.4837 0.7447 0.037 Uiso 1 1 calc R . . . .
C4 C 0.9538(7) 0.8098(5) 0.5060(5) 0.0368(10) Uani 1 1 d . . . . .
H4 H 0.9910 0.8422 0.5614 0.044 Uiso 1 1 calc R . . . .
C6 C 0.9236(8) 0.8451(5) 0.2808(5) 0.0435(12) Uani 1 1 d . . . . .
H6 H 0.9414 0.9032 0.1824 0.052 Uiso 1 1 calc R . . . .
C5 C 0.9849(9) 0.8947(6) 0.3596(6) 0.0491(14) Uani 1 1 d . . . . .
H5 H 1.0459 0.9837 0.3146 0.059 Uiso 1 1 calc R . . . .
O1 O 0.6235(8) 0.8614(5) 0.7764(5) 0.0619(12) Uani 1 1 d . . . . .
H1 H 0.6012 0.8687 0.8515 0.093 Uiso 1 1 calc GR . . . .
C8 C 0.5194(16) 0.9462(9) 0.6909(13) 0.095(3) Uani 1 1 d . . . . .
H8A H 0.5614 0.9527 0.5956 0.142 Uiso 1 1 calc GR . . . .
H8B H 0.5267 1.0385 0.6838 0.142 Uiso 1 1 calc GR . . . .
H8C H 0.3994 0.9051 0.7350 0.142 Uiso 1 1 calc GR . . . .
H1B H 0.646(8) 0.675(7) 0.792(7) 0.037(16) Uiso 1 1 d . . . . .

loop_
_atom_site_aniso_label
_atom_site_aniso_U_11
_atom_site_aniso_U_22
_atom_site_aniso_U_33
_atom_site_aniso_U_23
_atom_site_aniso_U_13
_atom_site_aniso_U_12
I2 0.03652(16) 0.03347(16) 0.03233(16) -0.01113(12) -0.01441(12) -0.00042(11)
I1 0.0524(2) 0.04420(19) 0.02218(15) -0.00962(13) -0.00506(13) -0.00049(14)
I3 0.0561(2) 0.0498(2) 0.0463(2) -0.02324(17) -0.02593(17) 0.01528(16)
Zn04 0.0434(3) 0.0348(3) 0.0212(2) -0.0118(2) -0.0123(2) -0.0020(2)
N1 0.0272(17) 0.036(2) 0.0151(15) -0.0082(14) -0.0049(13) -0.0023(14)
N2 0.039(2) 0.0330(18) 0.0170(16) -0.0090(14) -0.0078(14) -0.0054(15)
C3 0.0264(18) 0.035(2) 0.0186(17) -0.0130(16) -0.0067(14) 0.0018(15)
C7 0.033(2) 0.030(2) 0.0180(18) -0.0107(15) -0.0062(15) -0.0027(16)
C1 0.030(2) 0.038(2) 0.0148(17) -0.0081(16) -0.0049(15) -0.0029(17)
C2 0.029(2) 0.041(2) 0.0158(17) -0.0092(17) -0.0050(15) -0.0010(17)
C4 0.046(3) 0.039(2) 0.029(2) -0.018(2) -0.011(2) -0.005(2)
C6 0.070(4) 0.035(2) 0.021(2) -0.0067(18) -0.014(2) -0.008(2)
C5 0.077(4) 0.034(3) 0.033(3) -0.011(2) -0.016(3) -0.016(3)
O1 0.093(4) 0.052(2) 0.045(2) -0.025(2) -0.022(2) 0.010(2)
C8 0.140(9) 0.057(4) 0.130(9) -0.054(5) -0.087(8) 0.037(5)

loop_
_atom_type_symbol
_atom_type_description
_atom_type_scat_dispersion_real
_atom_type_scat_dispersion_imag
_atom_type_scat_source
C C 0.0033 0.0016 'International Tables Vol C Tables 4.2.6.8 and 6.1.1.4'
H H 0.0000 0.0000 'International Tables Vol C Tables 4.2.6.8 and 6.1.1.4'
I I -0.4742 1.8119 'International Tables Vol C Tables 4.2.6.8 and 6.1.1.4'
N N 0.0061 0.0033 'International Tables Vol C Tables 4.2.6.8 and 6.1.1.4'
O O 0.0106 0.0060 'International Tables Vol C Tables 4.2.6.8 and 6.1.1.4'
Zn Zn 0.2839 1.4301 'International Tables Vol C Tables 4.2.6.8 and 6.1.1.4'

loop_
_geom_angle_atom_site_label_1
_geom_angle_atom_site_label_2
_geom_angle_atom_site_label_3
_geom_angle
_geom_angle_site_symmetry_1
_geom_angle_site_symmetry_3
_geom_angle_publ_flag
I1 Zn04 I2 113.29(2) . . ?
I1 Zn04 I3 110.44(2) . . ?
I3 Zn04 I2 110.34(2) . . ?
N2 Zn04 I2 104.99(11) . . ?
N2 Zn04 I1 106.29(11) . . ?
N2 Zn04 I3 111.31(12) . . ?
H1A N1 H1B 100(5) . . ?
C1 N1 H1A 116(3) . . ?
C1 N1 C2 113.9(4) . . ?
C1 N1 H1B 112(4) . . ?
C2 N1 H1A 107(3) . . ?
C2 N1 H1B 106(4) . . ?
C7 N2 Zn04 122.6(3) . . ?
C6 N2 Zn04 118.7(3) . . ?
C6 N2 C7 118.6(4) . . ?
C7 C3 C2 120.3(4) . . ?
C4 C3 C7 117.5(4) . . ?
C4 C3 C2 122.2(4) . . ?
N2 C7 C3 123.0(4) . . ?
N2 C7 H7 118.5 . . ?
C3 C7 H7 118.5 . . ?
N1 C1 C1 109.1(4) . 2_667 ?
N1 C1 H1C 109.9 . . ?
N1 C1 H1D 109.9 . . ?
C1 C1 H1C 109.9 2_667 . ?
C1 C1 H1D 109.9 2_667 . ?
H1C C1 H1D 108.3 . . ?
N1 C2 H2A 109.7 . . ?
N1 C2 H2B 109.7 . . ?
C3 C2 N1 110.0(4) . . ?
C3 C2 H2A 109.7 . . ?
C3 C2 H2B 109.7 . . ?
H2A C2 H2B 108.2 . . ?
C3 C4 H4 120.0 . . ?
C5 C4 C3 120.0(4) . . ?
C5 C4 H4 120.0 . . ?
N2 C6 H6 118.9 . . ?
N2 C6 C5 122.2(4) . . ?
C5 C6 H6 118.9 . . ?
C4 C5 C6 118.7(5) . . ?
C4 C5 H5 120.7 . . ?
C6 C5 H5 120.7 . . ?
C8 O1 H1 109.5 . . ?
O1 C8 H8A 109.5 . . ?
O1 C8 H8B 109.5 . . ?
O1 C8 H8C 109.5 . . ?
H8A C8 H8B 109.5 . . ?
H8A C8 H8C 109.5 . . ?
H8B C8 H8C 109.5 . . ?

loop_
_geom_bond_atom_site_label_1
_geom_bond_atom_site_label_2
_geom_bond_distance
_geom_bond_site_symmetry_2
_geom_bond_publ_flag
I2 Zn04 2.6042(6) . ?
I1 Zn04 2.5816(6) . ?
I3 Zn04 2.5895(7) . ?
Zn04 N2 2.072(4) . ?
N1 H1A 0.92(6) . ?
N1 C1 1.485(5) . ?
N1 C2 1.496(6) . ?
N1 H1B 0.82(6) . ?
N2 C7 1.338(5) . ?
N2 C6 1.331(6) . ?
C3 C7 1.384(6) . ?
C3 C2 1.493(6) . ?
C3 C4 1.382(6) . ?
C7 H7 0.9300 . ?
C1 C1 1.511(9) 2_667 ?
C1 H1C 0.9700 . ?
C1 H1D 0.9700 . ?
C2 H2A 0.9700 . ?
C2 H2B 0.9700 . ?
C4 H4 0.9300 . ?
C4 C5 1.376(7) . ?
C6 H6 0.9300 . ?
C6 C5 1.383(7) . ?
C5 H5 0.9300 . ?
O1 H1 0.8200 . ?
O1 C8 1.411(10) . ?
C8 H8A 0.9600 . ?
C8 H8B 0.9600 . ?
C8 H8C 0.9600 . ?
